data_1525164
loop_
_publ_author_name
'Roesky, R.'
'Meerschaut, A.'
'van der Lee, A.'
'Rouxel, J.'

_publ_section_title
;
 Structural study of a niobium-lanthanum sulfide compound [(Nb1-x Lax S)
 Nb S2, x~0.3; the first 'self-misfit'compound]
;
_journal_name_full 'Materials Research Bulletin'
_journal_page_first 1149
_journal_page_last 1155
_journal_volume 29
_journal_year 1994
_chemical_formula_sum 'La2.1108 Nb9.8488 S11.96'
_chemical_name_systematic 'La2.111 Nb9.849 S23.92'
_space_group_IT_number 19
_symmetry_space_group_name_Hall 'P 2ac 2ab'
_symmetry_space_group_name_H-M 'P 21 21 21'
_cell_angle_alpha 90
_cell_angle_beta 90
_cell_angle_gamma 90
_cell_formula_units_Z 1
_cell_length_a 9.995
_cell_length_b 5.8265
_cell_length_c 23.817
_cell_volume 1387.004
_citation_journal_id_ASTM MRBUAC
_cod_data_source_file Roesky_MRBUAC_1994_65.cif
_cod_data_source_block La2.1108Nb9.8488S11.96
_cod_database_code 1525164

loop_
_symmetry_equiv_pos_as_xyz
x,y,z
-x+1/2,-y,z+1/2
x+1/2,-y+1/2,-z
-x,y+1/2,-z+1/2

loop_
_atom_site_label
_atom_site_type_symbol
_atom_site_fract_x
_atom_site_fract_y
_atom_site_fract_z
_atom_site_occupancy
_atom_site_U_iso_or_equiv
La1 La 0 0.9902 0 0.1765 0.0
Nb1 Nb 0 0.9902 0 0.8235 0.0
La2 La 0.5 0.4832 0 0.1765 0.0
Nb4 Nb 0.034 0.035 0.1831 0.0988 0.0
Nb3 Nb 0.906 0.997 0.1696 0.3376 0.0
S3 S 0.75 0.998 0.2932 0.3 0.0
S5 S 0.047 0.001 0.28 0.57 0.0
La4 La 0.034 0.035 0.1831 0.0212 0.0
La5 La 0.096 0.0119 0.1691 0.0812 0.0
Nb5 Nb 0.096 0.0119 0.1691 0.3788 0.0
S2 S 0.507 0.819 0.0653 1 0.0
La3 La 0.906 0.997 0.1696 0.0723 0.0
Nb2 Nb 0.5 0.4832 0 0.8235 0.0
S1 S 0.996 0.319 0.0651 1 0.0
S4 S 0.09 0.999 0.295 0.12 0.0
